data_4116975
loop_
_publ_author_name
'Li-Sheng Wang'
'James C. Fettinger'
'Rinaldo Poli'

_publ_section_title
;
 Cyclopentadienylmolybdenum(II) and -(III) Complexes Containing Diene and
 Allyl Ligands. 1. Isomeric Preferences and Isomerization Rates in a Pair
 of Redox-Related Organometallic Complexes
;
_journal_name_full 'Journal of the American Chemical Society'
_journal_page_first 4453
_journal_page_last 4464
_journal_paper_doi 10.1021/ja964078k
_journal_volume 119
_journal_year 1997
_chemical_formula_sum 'C12 H16 F6 Mo P'
_chemical_formula_weight 401.16
_chemical_name_systematic
;
 ?
;
_space_group_IT_number 63
_symmetry_cell_setting orthorhombic
_symmetry_space_group_name_Hall '-C 2c 2'
_symmetry_space_group_name_H-M 'C m c m'
_atom_sites_solution_hydrogens geom
_atom_sites_solution_primary direct
_atom_sites_solution_secondary difmap
_audit_creation_method SHELXL
_cell_angle_alpha 90.00
_cell_angle_beta 90.00
_cell_angle_gamma 90.00
_cell_formula_units_Z 4
_cell_length_a 7.6228(5)
_cell_length_b 23.336(2)
_cell_length_c 7.7887(4)
_cell_measurement_reflns_used 25
_cell_measurement_temperature 153(2)
_cell_measurement_theta_max 19.3
_cell_measurement_theta_min 17.8
_cell_volume 1385.50(17)
_computing_cell_refinement 'Enraf-Nonius EXPRESS'
_computing_data_collection 'Enraf-Nonius EXPRESS'
_computing_data_reduction 'Harms, XCAD4; Siemens SHELXTL'
_computing_molecular_graphics 'Siemens SHELXTL'
_computing_publication_material 'Siemens SHELXTL'
_computing_structure_refinement 'SHELXL-93 (Sheldrick, 1993)'
_computing_structure_solution 'SHELXS-86 (Sheldrick, 1990)'
_diffrn_ambient_temperature 153(2)
_diffrn_measurement_device 'Enraf-Nonius CAD4'
_diffrn_measurement_method '\w:2\q scans'
_diffrn_radiation_monochromator graphite
_diffrn_radiation_source 'fine-focus sealed tube'
_diffrn_radiation_type MoK\a
_diffrn_radiation_wavelength 0.71073
_diffrn_reflns_av_R_equivalents 0.0186
_diffrn_reflns_av_sigmaI/netI 0.0100
_diffrn_reflns_limit_h_max 9
_diffrn_reflns_limit_h_min -9
_diffrn_reflns_limit_k_max 27
_diffrn_reflns_limit_k_min -27
_diffrn_reflns_limit_l_max 9
_diffrn_reflns_limit_l_min -9
_diffrn_reflns_number 3308
_diffrn_reflns_theta_max 24.97
_diffrn_reflns_theta_min 2.81
_diffrn_standards_decay_% 0
_diffrn_standards_interval_time 60
_diffrn_standards_number 6
_exptl_absorpt_coefficient_mu 1.116
_exptl_absorpt_correction_T_max 0.6460
_exptl_absorpt_correction_T_min 0.6019
_exptl_absorpt_correction_type integration
_exptl_crystal_colour dark-purple
_exptl_crystal_density_diffrn 1.923
_exptl_crystal_description Block
_exptl_crystal_F_000 796
_exptl_crystal_size_max 0.500
_exptl_crystal_size_mid 0.425
_exptl_crystal_size_min 0.500
_refine_diff_density_max 1.133
_refine_diff_density_min -0.938
_refine_diff_density_rms 0.115
_refine_ls_extinction_coef 0.0021(7)
_refine_ls_extinction_expression Fc^*^=3DkFc[1+0.001xFc^2^\l^3^/sin(2\q)]^-1/4^
_refine_ls_extinction_method SHELXL
_refine_ls_goodness_of_fit_all 1.125
_refine_ls_goodness_of_fit_obs 1.130
_refine_ls_matrix_type full
_refine_ls_number_parameters 121
_refine_ls_number_reflns 712
_refine_ls_number_restraints 64
_refine_ls_restrained_S_all 1.138
_refine_ls_restrained_S_obs 1.143
_refine_ls_R_factor_all 0.0379
_refine_ls_R_factor_obs 0.0375
_refine_ls_shift/esd_max 0.000
_refine_ls_shift/esd_mean 0.000
_refine_ls_structure_factor_coef Fsqd
_refine_ls_weighting_details 'w=1/[\s^2^(Fo^2^)+(0.0519P)^2^+11.6586P] where P=(Fo^2^+2Fc^2^)/3'
_refine_ls_weighting_scheme calc
_refine_ls_wR_factor_all 0.0967
_refine_ls_wR_factor_obs 0.0964
_reflns_number_observed 703
_reflns_number_total 712
_reflns_observed_criterion >2sigma(I)
_cod_data_source_file ja964078k_3.cif
_cod_data_source_block compound_5b_in_Cmcm
_cod_depositor_comments
;
The following automatic conversions were performed:

'_refine_ls_weighting_scheme' value 'calc
w=1/[\s^2^(Fo^2^)+(0.0519P)^2^+11.6586P] where P=(Fo^2^+2Fc^2^)/3'
was changed to 'calc'. New tag '_refine_ls_weighting_details' was
created. The value of the new tag was set to
'w=1/[\s^2^(Fo^2^)+(0.0519P)^2^+11.6586P] where P=(Fo^2^+2Fc^2^)/3'.

Automatic conversion script
Id: cif_fix_values 3143 2015-03-26 13:38:13Z robertas 
;
_cod_original_cell_volume 1385.5(2)
_cod_database_code 4116975

loop_
_symmetry_equiv_pos_as_xyz
'x, y, z'
'-x, -y, z+1/2'
'-x, y, -z+1/2'
'x, -y, -z'
'x+1/2, y+1/2, z'
'-x+1/2, -y+1/2, z+1/2'
'-x+1/2, y+1/2, -z+1/2'
'x+1/2, -y+1/2, -z'
'-x, -y, -z'
'x, y, -z-1/2'
'x, -y, z-1/2'
'-x, y, z'
'-x+1/2, -y+1/2, -z'
'x+1/2, y+1/2, -z-1/2'
'x+1/2, -y+1/2, z-1/2'
'-x+1/2, y+1/2, z'

loop_
_atom_site_aniso_label
_atom_site_aniso_U_11
_atom_site_aniso_U_22
_atom_site_aniso_U_33
_atom_site_aniso_U_23
_atom_site_aniso_U_13
_atom_site_aniso_U_12
Mo1 0.0184(4) 0.0164(4) 0.0219(4) 0.000 0.000 0.000
C1 0.036(11) 0.020(6) 0.047(9) -0.009(7) -0.002(10) -0.002(8)
C2 0.036(8) 0.021(7) 0.048(9) -0.004(10) -0.001(13) 0.003(7)
C3 0.036(8) 0.019(6) 0.047(8) 0.011(8) -0.001(13) 0.001(8)
C4 0.036(9) 0.018(7) 0.046(9) 0.009(7) -0.002(12) -0.008(9)
C5 0.038(8) 0.021(6) 0.049(11) -0.001(8) -0.002(10) -0.011(7)
C6 0.125(13) 0.014(8) 0.024(8) -0.001(7) 0.000 0.000
C7 0.098(12) 0.020(7) 0.031(8) -0.005(6) 0.027(8) 0.013(7)
C8 0.075(13) 0.018(9) 0.039(11) 0.001(8) 0.027(9) 0.017(8)
C9 0.006(6) 0.023(9) 0.054(14) 0.005(11) 0.005(10) -0.006(6)
C10 0.035(7) 0.023(6) 0.054(11) 0.005(6) 0.007(6) -0.008(5)
C11 0.089(9) 0.039(7) 0.048(8) 0.008(6) 0.000 0.000
C12 0.099(11) 0.031(11) 0.027(9) -0.007(9) 0.000 0.000
P1 0.0339(13) 0.0319(12) 0.0346(13) 0.000 0.000 0.000
=461 0.040(3) 0.216(8) 0.074(4) 0.000 0.000 0.025(4)
=462 0.071(4) 0.347(14) 0.046(4) -0.035(6) 0.000 0.000
=463 0.155(12) 0.058(6) 0.349(25) 0.000 0.000 0.000
=466 0.406(37) 0.034(5) 0.440(39) 0.000 0.000 0.000

loop_
_atom_site_label
_atom_site_type_symbol
_atom_site_fract_x
_atom_site_fract_y
_atom_site_fract_z
_atom_site_U_iso_or_equiv
_atom_site_thermal_displace_type
_atom_site_occupancy
_atom_site_calc_flag
_atom_site_refinement_flags
_atom_site_disorder_group
Mo1 Mo 0.0000 0.14485(3) 0.7500 0.0189(3) Uani 1 d S .
C1 C -0.0324(30) 0.0619(11) 0.5827(21) 0.034(4) Uani 0.25 d PGU 1
H1 H -0.0523(30) 0.0639(11) 0.4624(21) 0.041 Uiso 0.25 calc PR 1
C2 C 0.1333(20) 0.0604(17) 0.6645(48) 0.035(4) Uani 0.25 d PGU 1
H2 H 0.2441(29) 0.0612(30) 0.6088(72) 0.042 Uiso 0.25 calc PR 1
C3 C 0.1048(39) 0.0575(8) 0.8437(43) 0.034(4) Uani 0.25 d PGU 1
H3 H 0.1932(58) 0.0560(15) 0.9295(61) 0.041 Uiso 0.25 calc PR 1
C4 C -0.0784(44) 0.0573(16) 0.8727(19) 0.033(4) Uani 0.25 d PGU 1
H4 H -0.1346(67) 0.0556(28) 0.9814(25) 0.040 Uiso 0.25 calc PR 1
C5 C -0.1631(19) 0.0600(14) 0.7113(25) 0.036(4) Uani 0.25 d PGU 1
H5 H -0.2863(22) 0.0604(24) 0.6927(48) 0.043 Uiso 0.25 calc PR 1
C6 C 0.0000 0.1876(10) 1.0157(45) 0.054(5) Uani 0.50 d SPDU 2
H6A H -0.0421 0.1639(10) 1.1128(45) 0.065 Uiso 0.25 calc PR 2
H6B H 0.1035 0.2114(10) 1.0443(45) 0.065 Uiso 0.25 calc PR 2
C7 C -0.1394(30) 0.2155(8) 0.9050(24) 0.050(4) Uani 0.25 d PDU 2
H7 H -0.1424(30) 0.2561(8) 0.9098(24) 0.060 Uiso 0.25 calc PR 2
C8 C -0.2736(48) 0.1886(12) 0.7891(41) 0.044(6) Uani 0.25 d PDU 2
H8A H -0.3175(48) 0.2125(12) 0.6932(41) 0.053 Uiso 0.25 calc PR 2
H8B H -0.3657(48) 0.1652(12) 0.8450(41) 0.053 Uiso 0.25 calc PR 2
C9 C 0.2766(24) 0.1754(9) 0.7706(72) 0.028(5) Uani 0.25 d PDU 3
H9A H 0.3230(24) 0.1804(9) 0.8884(72) 0.033 Uiso 0.25 calc PR 3
H9B H 0.3619(24) 0.1576(9) 0.6911(72) 0.033 Uiso 0.25 calc PR 3
C10 C 0.1711(21) 0.2249(7) 0.6993(24) 0.037(4) Uani 0.25 d PDU 3
H10 H 0.2141(21) 0.2617(7) 0.7306(24) 0.045 Uiso 0.25 calc PR 3
C11 C 0.0000 0.2263(7) 0.5808(22) 0.059(4) Uani 0.50 d SPDU 3
H11 H -0.0865 0.2556(7) 0.5793(22) 0.070 Uiso 0.25 calc PR 3
C12 C 0.0000 0.1733(10) 0.4726(45) 0.053(5) Uani 0.50 d SPDU 3
H12A H 0.1085 0.1656(10) 0.4066(45) 0.063 Uiso 0.25 calc PR 3
H12B H -0.1085 0.1656(10) 0.4066(45) 0.063 Uiso 0.25 calc PR 3
P1 P 0.0000 0.40919(10) 0.7500 0.0335(6) Uani 1 d S .
=461 F 0.2056(7) 0.4116(4) 0.7500 0.110(3) Uani 1 d S .
=462 F 0.0000 0.4093(6) 0.5525(8) 0.155(5) Uani 1 d S .
=463 F 0.0000 0.4738(4) 0.7500 0.187(8) Uani 1 d S .
=466 F 0.0000 0.3472(5) 0.7500 0.293(15) Uani 1 d S .

loop_
_atom_type_symbol
_atom_type_description
_atom_type_scat_dispersion_real
_atom_type_scat_dispersion_imag
_atom_type_scat_source
C C 0.0033 0.0016 'International Tables Vol C Tables 4.2.6.8 and 6.1.1.4'
H H 0.0000 0.0000 'International Tables Vol C Tables 4.2.6.8 and 6.1.1.4'
F F 0.0171 0.0103 'International Tables Vol C Tables 4.2.6.8 and 6.1.1.4'
P P 0.1023 0.0942 'International Tables Vol C Tables 4.2.6.8 and 6.1.1.4'
Mo Mo -1.6832 0.6857 'International Tables Vol C Tables 4.2.6.8 and 6.1.1.4'

loop_
_geom_angle_atom_site_label_1
_geom_angle_atom_site_label_2
_geom_angle_atom_site_label_3
_geom_angle
_geom_angle_site_symmetry_1
_geom_angle_site_symmetry_3
C9 Mo1 C12 88.6(14) . .
C6 Mo1 C7 38.5(6) . .
C9 Mo1 C11 77.2(9) . .
C12 Mo1 C11 38.2(6) . .
C9 Mo1 C10 38.8(6) . .
C12 Mo1 C10 66.4(7) . .
C11 Mo1 C10 40.4(4) . .
C3 Mo1 C2 35.6(4) . .
C3 Mo1 C4 35.5(3) . .
C2 Mo1 C4 59.0(3) . .
C6 Mo1 C8 72.2(8) . .
C7 Mo1 C8 37.7(7) . .
C3 Mo1 C1 58.9(4) . .
C2 Mo1 C1 35.3(5) . .
C4 Mo1 C1 58.5(4) . .
C3 Mo1 C5 58.7(4) . .
C2 Mo1 C5 58.6(4) . .
C4 Mo1 C5 35.1(5) . .
C1 Mo1 C5 35.0(3) . .
C5 C1 C2 108.0 . .
C5 C1 Mo1 73.0(17) . .
C2 C1 Mo1 71.1(11) . .
C5 C1 H1 126.0(12) . .
C2 C1 H1 126.0(12) . .
Mo1 C1 H1 121.6(5) . .
C3 C2 C1 108.0 . .
C3 C2 Mo1 71.9(12) . .
C1 C2 Mo1 73.5(10) . .
C3 C2 H2 126.0 . .
C1 C2 H2 126.0 . .
Mo1 C2 H2 120.3(15) . .
C2 C3 C4 108.0 . .
C2 C3 Mo1 72.5(15) . .
C4 C3 Mo1 73.3(16) . .
C2 C3 H3 126.0 . .
C4 C3 H3 126.0 . .
Mo1 C3 H3 120.0(8) . .
C5 C4 C3 108.0 . .
C5 C4 Mo1 73.4(8) . .
C3 C4 Mo1 71.2(14) . .
C5 C4 H4 126.0 . .
C3 C4 H4 126.0 . .
Mo1 C4 H4 121.1(14) . .
C1 C5 C4 108.0 . .
C1 C5 Mo1 72.0(16) . .
C4 C5 Mo1 71.5(9) . .
C1 C5 H5 126.0 . .
C4 C5 H5 126.0 . .
Mo1 C5 H5 122.1(11) . .
C7 C6 Mo1 71.0(14) . .
C7 C6 H6A 116.5(12) . .
Mo1 C6 H6A 116.5(6) . .
C7 C6 H6B 116.5(12) . .
Mo1 C6 H6B 116.5(3) . .
H6A C6 H6B 113.5 . .
C8 C7 C6 129.8(21) . .
C8 C7 Mo1 72.5(15) . .
C6 C7 Mo1 70.6(15) . .
C8 C7 H7 115.1(14) . .
C6 C7 H7 115.1(13) . .
Mo1 C7 H7 138.3(5) . .
C7 C8 Mo1 69.7(14) . .
C7 C8 H8A 116.7(14) . .
Mo1 C8 H8A 116.7(8) . .
C7 C8 H8B 116.7(16) . .
Mo1 C8 H8B 116.7(8) . .
H8A C8 H8B 113.7 . .
C10 C9 Mo1 73.5(10) . .
C10 C9 H9A 116.2(19) . .
Mo1 C9 H9A 116.2(14) . .
C10 C9 H9B 116.2(19) . .
Mo1 C9 H9B 116.2(11) . .
H9A C9 H9B 113.2 . .
C9 C10 C11 131.4(18) . .
C9 C10 Mo1 67.7(10) . .
C11 C10 Mo1 69.8(8) . .
C9 C10 H10 114.3(14) . .
C11 C10 H10 114.3(8) . .
Mo1 C10 H10 151.7(5) . .
C12 C11 C10 108.0(12) . .
C12 C11 Mo1 69.0(16) . .
C10 C11 Mo1 69.8(8) . .
C12 C11 H11 126.0(8) . .
C10 C11 H11 126.0(8) . .
Mo1 C11 H11 126.7(2) . .
C11 C12 Mo1 72.8(15) . .
C11 C12 H12A 116.3(6) . .
Mo1 C12 H12A 116.3(2) . .
C11 C12 H12B 116.3(6) . .
Mo1 C12 H12B 116.3(2) . .
H12A C12 H12B 113.3 . .
=466 P1 F3 180.000(2) . .
=466 P1 F2 90.1(5) . 10_557
=463 P1 F2 89.9(5) . 10_557
=466 P1 F2 90.1(5) . .
=463 P1 F2 89.9(5) . .
=462 P1 F2 179.9(10) 10_557 .
=466 P1 F1 92.0(4) . .
=463 P1 F1 88.0(4) . .
=462 P1 F1 90.00(2) 10_557 .
=462 P1 F1 90.00(2) . .
=466 P1 F1 92.0(4) . 3_556
=463 P1 F1 88.0(4) . 3_556
=462 P1 F1 90.00(2) 10_557 3_556
=462 P1 F1 90.00(2) . 3_556
=461 P1 F1 175.9(7) . 3_556

loop_
_geom_bond_atom_site_label_1
_geom_bond_atom_site_label_2
_geom_bond_distance
_geom_bond_site_symmetry_2
Mo1 C9 2.23(2) .
Mo1 C12 2.26(4) .
Mo1 C6 2.30(3) .
Mo1 C7 2.30(2) .
Mo1 C3 2.31(2) .
Mo1 C11 2.31(2) .
Mo1 C10 2.31(2) .
Mo1 C2 2.32(4) .
Mo1 C4 2.33(3) .
Mo1 C8 2.34(3) .
Mo1 C1 2.35(2) .
Mo1 C5 2.36(3) .
C1 C5 1.414(7) .
C1 C2 1.415(7) .
C1 H1 0.95 .
C2 C3 1.414(7) .
C2 H2 0.950(5) .
C3 C4 1.415(7) .
C3 H3 0.950(5) .
C4 C5 1.414(7) .
C4 H4 0.950(5) .
C5 H5 0.950(5) .
C6 C7 1.52(2) .
C6 H6A 0.99 .
C6 H6B 0.99 .
C7 C8 1.50(3) .
C7 H7 0.95 .
C8 H8A 0.99 .
C8 H8B 0.99 .
C9 C10 1.51(2) .
C9 H9A 0.99 .
C9 H9B 0.99 .
C10 C11 1.60(2) .
C10 H10 0.95 .
C11 C12 1.50(2) .
C11 H11 0.95 .
C12 H12A 0.99 .
C12 H12B 0.99 .
P1 F6 1.447(11) .
P1 F3 1.508(11) .
P1 F2 1.538(7) 10_557
P1 F2 1.538(7) .
P1 F1 1.568(6) .
P1 F1 1.568(6) 3_556
